data_1518686
loop_
_publ_author_name
'Tominaga, Masahide'
'Kunitomi, Nobuto'
'Katagiri, Kosuke'
'Itoh, Tsutomu'

_publ_section_title
;
 Adamantane-based oxacyclophanes containing pyrazines: synthesis, crystal
 structure, and self-assembly behavior.
;
_journal_issue 4
_journal_name_full 'Organic letters'
_journal_page_first 786
_journal_page_last 789
_journal_paper_doi 10.1021/ol503466e
_journal_volume 17
_journal_year 2015
_chemical_formula_sum 'C62 H66 Cl6 N4 O12'
_chemical_formula_weight 1271.89
_chemical_name_systematic
; 
 ? 
;
_space_group_IT_number 2
_symmetry_cell_setting triclinic
_symmetry_space_group_name_Hall '-P 1'
_symmetry_space_group_name_H-M 'P -1'
_atom_sites_solution_hydrogens geom
_atom_sites_solution_primary direct
_atom_sites_solution_secondary difmap
_audit_creation_method SHELXL-97
_cell_angle_alpha 101.193(2)
_cell_angle_beta 91.334(2)
_cell_angle_gamma 94.028(2)
_cell_formula_units_Z 2
_cell_length_a 9.8315(17)
_cell_length_b 14.743(3)
_cell_length_c 21.249(4)
_cell_measurement_reflns_used 7296
_cell_measurement_temperature 100
_cell_measurement_theta_max 0.00
_cell_measurement_theta_min 0.00
_cell_volume 3011.8(10)
_computing_cell_refinement 'APEX2 (Bruker AXS, 2006)'
_computing_data_collection 'APEX2 (Bruker AXS, 2006)'
_computing_data_reduction 'SAINT (Bruker AXS, 2004)'
_computing_molecular_graphics 'XSHEL (Bruker AXS,2002)'
_computing_publication_material 'XCIF (Bruker AXS, 2001)'
_computing_structure_refinement 'SHELXL-97 (Sheldrick, 1997)'
_computing_structure_solution 'SHELXS-97 (Sheldrick, 1997)'
_diffrn_ambient_temperature 100
_diffrn_detector_area_resol_mean 8.333
_diffrn_measured_fraction_theta_full 0.980
_diffrn_measured_fraction_theta_max 0.885
_diffrn_measurement_device_type 'Bruker APEXII CCD area detector'
_diffrn_measurement_method 'phi and omega scans'
_diffrn_radiation_monochromator graphite
_diffrn_radiation_source 'sealed tube'
_diffrn_radiation_type MoK\a
_diffrn_radiation_wavelength 0.71073
_diffrn_reflns_av_R_equivalents 0.0316
_diffrn_reflns_av_sigmaI/netI 0.0415
_diffrn_reflns_limit_h_max 12
_diffrn_reflns_limit_h_min -12
_diffrn_reflns_limit_k_max 18
_diffrn_reflns_limit_k_min -18
_diffrn_reflns_limit_l_max 26
_diffrn_reflns_limit_l_min -26
_diffrn_reflns_number 30159
_diffrn_reflns_theta_full 25.50
_diffrn_reflns_theta_max 26.84
_diffrn_reflns_theta_min 0.98
_exptl_absorpt_coefficient_mu 0.351
_exptl_absorpt_correction_T_max 0.9331
_exptl_absorpt_correction_T_min 0.9173
_exptl_absorpt_correction_type empirical
_exptl_absorpt_process_details
;
SADABS Sheldrick 1996
;
_exptl_crystal_colour colorless
_exptl_crystal_density_diffrn 1.402
_exptl_crystal_density_method 'not measured'
_exptl_crystal_description prismatic
_exptl_crystal_F_000 1328
_exptl_crystal_size_max 0.25
_exptl_crystal_size_mid 0.20
_exptl_crystal_size_min 0.20
_refine_diff_density_max 0.519
_refine_diff_density_min -0.437
_refine_diff_density_rms 0.055
_refine_ls_extinction_method none
_refine_ls_goodness_of_fit_ref 1.068
_refine_ls_hydrogen_treatment constr
_refine_ls_matrix_type full
_refine_ls_number_parameters 765
_refine_ls_number_reflns 11462
_refine_ls_number_restraints 0
_refine_ls_restrained_S_all 1.068
_refine_ls_R_factor_all 0.0592
_refine_ls_R_factor_gt 0.0427
_refine_ls_shift/su_max 0.001
_refine_ls_shift/su_mean 0.000
_refine_ls_structure_factor_coef Fsqd
_refine_ls_weighting_details 'calc w=1/[\s^2^(Fo^2^)+(0.0484P)^2^+1.4678P] where P=(Fo^2^+2Fc^2^)/3'
_refine_ls_weighting_scheme calc
_refine_ls_wR_factor_gt 0.1042
_refine_ls_wR_factor_ref 0.1135
_reflns_number_gt 8764
_reflns_number_total 11462
_reflns_threshold_expression >2sigma(I)
_cod_data_source_file ol503466e_si_003.cif
_cod_data_source_block 2a
_cod_depositor_comments
;
The following automatic conversions were performed:

'_symmetry_cell_setting' value 'Triclinic' changed to 'triclinic'
according to
/usr/data/users/saulius/crontab/automatic-downloads/rss-feeds/ACS/lib/dictionaries/cif_core.dic
dictionary named 'cif_core.dic' version 2.4.2 from 2011-04-26.

Automatic conversion script
Id: cif_fix_values 3008 2015-01-20 13:52:24Z robertas 

 Adding full bibliography for 1518685--1518687.cif.
;
_cod_original_cell_volume 3011.8(9)
_cod_original_sg_symbol_H-M 'P-1   '
_cod_database_code 1518686

loop_
_symmetry_equiv_pos_as_xyz
'x, y, z'
'-x, -y, -z'

loop_
_atom_site_label
_atom_site_type_symbol
_atom_site_fract_x
_atom_site_fract_y
_atom_site_fract_z
_atom_site_U_iso_or_equiv
_atom_site_adp_type
_atom_site_occupancy
_atom_site_symmetry_multiplicity
_atom_site_calc_flag
_atom_site_refinement_flags
N1 N 1.03648(17) 0.93524(11) 0.31063(8) 0.0164(4) Uani 1 1 d .
N3 N 0.30069(17) 0.26464(12) 0.13069(8) 0.0186(4) Uani 1 1 d .
N2 N 1.28847(18) 1.03716(12) 0.33986(9) 0.0229(4) Uani 1 1 d .
N4 N 0.24257(19) 0.07584(12) 0.08241(9) 0.0249(4) Uani 1 1 d .
O2 O 1.11329(14) 0.82624(10) 0.36568(7) 0.0194(3) Uani 1 1 d .
O8 O 0.45357(15) 0.26960(9) 0.04990(7) 0.0226(3) Uani 1 1 d .
O4 O 0.94836(14) 0.95095(10) 0.13622(7) 0.0220(3) Uani 1 1 d .
O1 O 0.97296(15) 1.04711(10) 0.25506(7) 0.0226(3) Uani 1 1 d .
O7 O 0.14388(15) 0.25624(10) 0.20885(7) 0.0240(3) Uani 1 1 d .
O10 O 0.37285(16) 0.25183(10) 0.27686(7) 0.0250(4) Uani 1 1 d .
O9 O 0.02725(16) 0.42832(12) 0.21241(7) 0.0317(4) Uani 1 1 d .
O6 O 1.01543(15) 0.88135(11) 0.48045(7) 0.0285(4) Uani 1 1 d .
O12 O 0.27788(16) 0.34514(10) -0.01700(7) 0.0286(4) Uani 1 1 d .
O5 O 0.96652(15) 0.70811(12) 0.27304(7) 0.0296(4) Uani 1 1 d .
O11 O 0.60323(17) 0.37180(11) 0.14878(8) 0.0327(4) Uani 1 1 d .
O3 O 0.77292(16) 1.03919(11) 0.33895(7) 0.0270(4) Uani 1 1 d .
C4 C 1.0670(2) 1.01407(14) 0.29114(10) 0.0183(4) Uani 1 1 d .
C14 C 0.9036(2) 0.73304(15) 0.32995(10) 0.0192(5) Uani 1 1 d .
C17 C 0.7991(2) 0.78892(14) 0.45004(10) 0.0201(5) Uani 1 1 d .
H17 H 0.7636 0.8086 0.4913 0.024 Uiso 1 1 calc R
C9 C 0.7194(2) 0.88522(14) 0.15303(10) 0.0183(4) Uani 1 1 d .
H9 H 0.7094 0.8511 0.1102 0.022 Uiso 1 1 calc R
C13 C 0.9796(2) 0.79562(14) 0.37659(10) 0.0175(4) Uani 1 1 d .
C10 C 0.8386(2) 0.94055(14) 0.17325(10) 0.0184(4) Uani 1 1 d .
C7 C 0.6303(2) 0.93039(14) 0.25839(10) 0.0194(5) Uani 1 1 d .
H7 H 0.5592 0.9270 0.2876 0.023 Uiso 1 1 calc R
C1 C 1.1339(2) 0.90804(14) 0.34501(9) 0.0160(4) Uani 1 1 d .
C15 C 0.7739(2) 0.69842(14) 0.34298(10) 0.0188(4) Uani 1 1 d .
H15 H 0.7220 0.6554 0.3107 0.023 Uiso 1 1 calc R
C2 C 1.2597(2) 0.95733(15) 0.36013(10) 0.0202(5) Uani 1 1 d .
H2 H 1.3260 0.9345 0.3850 0.024 Uiso 1 1 calc R
C18 C 0.9293(2) 0.82259(14) 0.43709(10) 0.0196(5) Uani 1 1 d .
C12 C 0.9379(2) 0.90672(16) 0.07031(11) 0.0255(5) Uani 1 1 d .
H12A H 0.9240 0.8394 0.0669 0.038 Uiso 1 1 calc R
H12B H 1.0221 0.9215 0.0493 0.038 Uiso 1 1 calc R
H12C H 0.8604 0.9288 0.0493 0.038 Uiso 1 1 calc R
C5 C 0.8527(2) 0.98995(14) 0.23616(10) 0.0199(5) Uani 1 1 d .
C16 C 0.7202(2) 0.72660(14) 0.40315(10) 0.0169(4) Uani 1 1 d .
C8 C 0.6141(2) 0.87970(14) 0.19562(10) 0.0174(4) Uani 1 1 d .
C6 C 0.7494(2) 0.98583(14) 0.27851(10) 0.0209(5) Uani 1 1 d .
C3 C 1.1912(2) 1.06572(15) 0.30524(10) 0.0219(5) Uani 1 1 d .
H3 H 1.2071 1.1219 0.2901 0.026 Uiso 1 1 calc R
C11 C 0.6766(3) 1.02583(17) 0.38607(11) 0.0325(6) Uani 1 1 d .
H11A H 0.5875 1.0439 0.3734 0.049 Uiso 1 1 calc R
H11B H 0.7074 1.0640 0.4277 0.049 Uiso 1 1 calc R
H11C H 0.6687 0.9604 0.3895 0.049 Uiso 1 1 calc R
C20 C 0.9693(3) 0.90596(19) 0.54423(11) 0.0364(6) Uani 1 1 d .
H20A H 0.8845 0.9371 0.5435 0.055 Uiso 1 1 calc R
H20B H 1.0390 0.9478 0.5709 0.055 Uiso 1 1 calc R
H20C H 0.9525 0.8498 0.5620 0.055 Uiso 1 1 calc R
C21 C 0.2129(2) 0.21331(15) 0.15728(10) 0.0195(5) Uani 1 1 d .
C24 C 0.3602(2) 0.22008(14) 0.07951(10) 0.0187(4) Uani 1 1 d .
C23 C 0.3339(2) 0.12649(15) 0.05511(11) 0.0226(5) Uani 1 1 d .
H23 H 0.3807 0.0978 0.0188 0.027 Uiso 1 1 calc R
C22 C 0.1817(2) 0.11914(15) 0.13401(10) 0.0232(5) Uani 1 1 d .
H22 H 0.1169 0.0855 0.1549 0.028 Uiso 1 1 calc R
C29 C 0.3704(2) 0.41527(14) 0.32720(10) 0.0201(5) Uani 1 1 d .
H29 H 0.4492 0.4129 0.3534 0.024 Uiso 1 1 calc R
C30 C 0.3202(2) 0.33636(14) 0.28429(10) 0.0205(5) Uani 1 1 d .
C26 C 0.1442(2) 0.42181(15) 0.24834(10) 0.0212(5) Uani 1 1 d .
C27 C 0.1947(2) 0.50111(15) 0.29237(10) 0.0195(5) Uani 1 1 d .
H27 H 0.1515 0.5573 0.2946 0.023 Uiso 1 1 calc R
C25 C 0.2042(2) 0.33931(15) 0.24517(10) 0.0208(5) Uani 1 1 d .
C28 C 0.3072(2) 0.49882(14) 0.33282(10) 0.0177(4) Uani 1 1 d .
C32 C 0.4828(3) 0.24221(16) 0.31956(12) 0.0317(6) Uani 1 1 d .
H32A H 0.5623 0.2825 0.3126 0.048 Uiso 1 1 calc R
H32B H 0.5064 0.1776 0.3114 0.048 Uiso 1 1 calc R
H32C H 0.4552 0.2599 0.3640 0.048 Uiso 1 1 calc R
C31 C 0.0383(3) 0.40900(18) 0.14431(11) 0.0345(6) Uani 1 1 d .
H31A H 0.1252 0.4374 0.1331 0.052 Uiso 1 1 calc R
H31B H -0.0373 0.4346 0.1244 0.052 Uiso 1 1 calc R
H31C H 0.0345 0.3418 0.1288 0.052 Uiso 1 1 calc R
C35 C 0.5028(2) 0.51399(14) 0.13349(11) 0.0217(5) Uani 1 1 d .
H35 H 0.5537 0.5505 0.1692 0.026 Uiso 1 1 calc R
C38 C 0.3531(2) 0.40598(15) 0.03025(10) 0.0211(5) Uani 1 1 d .
C37 C 0.3397(2) 0.50068(15) 0.04595(10) 0.0215(5) Uani 1 1 d .
H37 H 0.2802 0.5283 0.0206 0.026 Uiso 1 1 calc R
C33 C 0.4441(2) 0.36620(14) 0.06513(10) 0.0202(5) Uani 1 1 d .
C34 C 0.5192(2) 0.41949(15) 0.11665(11) 0.0221(5) Uani 1 1 d .
C36 C 0.4121(2) 0.55565(14) 0.09832(10) 0.0183(4) Uani 1 1 d .
C39 C 0.6602(3) 0.41718(18) 0.20956(12) 0.0381(6) Uani 1 1 d .
H39A H 0.7254 0.4683 0.2041 0.057 Uiso 1 1 calc R
H39B H 0.7074 0.3729 0.2295 0.057 Uiso 1 1 calc R
H39C H 0.5873 0.4417 0.2371 0.057 Uiso 1 1 calc R
C40 C 0.1788(3) 0.38292(18) -0.05207(13) 0.0399(7) Uani 1 1 d .
H40A H 0.1104 0.4103 -0.0228 0.060 Uiso 1 1 calc R
H40B H 0.1342 0.3337 -0.0853 0.060 Uiso 1 1 calc R
H40C H 0.2234 0.4309 -0.0723 0.060 Uiso 1 1 calc R
C42 C 0.5126(2) 0.71928(14) 0.14584(10) 0.0170(4) Uani 1 1 d .
H42A H 0.5591 0.6942 0.1798 0.020 Uiso 1 1 calc R
H42B H 0.5753 0.7182 0.1100 0.020 Uiso 1 1 calc R
C49 C 0.2853(2) 0.66005(14) 0.17847(10) 0.0199(5) Uani 1 1 d .
H49A H 0.2002 0.6209 0.1640 0.024 Uiso 1 1 calc R
H49B H 0.3298 0.6349 0.2130 0.024 Uiso 1 1 calc R
C41 C 0.4819(2) 0.82039(14) 0.17270(10) 0.0168(4) Uani 1 1 d .
C43 C 0.3815(2) 0.65677(14) 0.12170(10) 0.0177(4) Uani 1 1 d .
C48 C 0.2512(2) 0.75945(15) 0.20451(11) 0.0231(5) Uani 1 1 d .
H48 H 0.1890 0.7603 0.2412 0.028 Uiso 1 1 calc R
C47 C 0.3823(2) 0.81950(15) 0.22764(10) 0.0216(5) Uani 1 1 d .
H47A H 0.4269 0.7954 0.2626 0.026 Uiso 1 1 calc R
H47B H 0.3597 0.8837 0.2452 0.026 Uiso 1 1 calc R
C46 C 0.4090(2) 0.85865(15) 0.11929(10) 0.0205(5) Uani 1 1 d .
H46A H 0.3870 0.9232 0.1360 0.025 Uiso 1 1 calc R
H46B H 0.4700 0.8590 0.0829 0.025 Uiso 1 1 calc R
C44 C 0.3101(2) 0.69819(14) 0.06972(10) 0.0198(5) Uani 1 1 d .
H44A H 0.3702 0.6972 0.0329 0.024 Uiso 1 1 calc R
H44B H 0.2248 0.6599 0.0542 0.024 Uiso 1 1 calc R
C45 C 0.2769(2) 0.79776(15) 0.09603(11) 0.0228(5) Uani 1 1 d .
H45 H 0.2306 0.8228 0.0613 0.027 Uiso 1 1 calc R
C50 C 0.1816(2) 0.79887(16) 0.15180(11) 0.0258(5) Uani 1 1 d .
H50A H 0.0956 0.7612 0.1367 0.031 Uiso 1 1 calc R
H50B H 0.1593 0.8632 0.1690 0.031 Uiso 1 1 calc R
C51 C 0.5755(2) 0.69420(14) 0.41867(9) 0.0158(4) Uani 1 1 d .
C55 C 0.4302(2) 0.63427(14) 0.50147(10) 0.0176(4) Uani 1 1 d .
H55 H 0.4329 0.6143 0.5438 0.021 Uiso 1 1 calc R
C60 C 0.2772(2) 0.66616(14) 0.38881(10) 0.0187(4) Uani 1 1 d .
H60A H 0.1828 0.6483 0.3994 0.022 Uiso 1 1 calc R
H60B H 0.2736 0.6862 0.3470 0.022 Uiso 1 1 calc R
C52 C 0.5105(2) 0.61328(14) 0.36717(10) 0.0164(4) Uani 1 1 d .
H52A H 0.5678 0.5600 0.3634 0.020 Uiso 1 1 calc R
H52B H 0.5078 0.6327 0.3251 0.020 Uiso 1 1 calc R
C57 C 0.3437(2) 0.71692(14) 0.50609(10) 0.0200(5) Uani 1 1 d .
H57A H 0.3836 0.7689 0.5395 0.024 Uiso 1 1 calc R
H57B H 0.2501 0.6997 0.5182 0.024 Uiso 1 1 calc R
C59 C 0.4835(2) 0.77573(14) 0.42378(10) 0.0183(4) Uani 1 1 d .
H59A H 0.5225 0.8282 0.4571 0.022 Uiso 1 1 calc R
H59B H 0.4803 0.7968 0.3823 0.022 Uiso 1 1 calc R
C56 C 0.5761(2) 0.66121(14) 0.48391(10) 0.0178(4) Uani 1 1 d .
H56A H 0.6316 0.6071 0.4810 0.021 Uiso 1 1 calc R
H56B H 0.6181 0.7115 0.5180 0.021 Uiso 1 1 calc R
C58 C 0.3387(2) 0.74674(14) 0.44104(10) 0.0187(4) Uani 1 1 d .
H58 H 0.2812 0.8006 0.4438 0.022 Uiso 1 1 calc R
C53 C 0.3636(2) 0.58236(14) 0.38373(10) 0.0169(4) Uani 1 1 d .
C54 C 0.3675(2) 0.55406(14) 0.45004(10) 0.0181(4) Uani 1 1 d .
H54A H 0.2737 0.5362 0.4615 0.022 Uiso 1 1 calc R
H54B H 0.4221 0.4997 0.4480 0.022 Uiso 1 1 calc R
C62 C 0.6861(2) 0.16434(16) 0.12414(11) 0.0280(5) Uani 1 1 d .
H62 H 0.6456 0.2219 0.1167 0.034 Uiso 1 1 calc R
C61 C 0.9768(3) 0.37413(19) 0.38250(13) 0.0444(7) Uani 1 1 d .
H61 H 1.0552 0.3932 0.3576 0.053 Uiso 1 1 calc R
Cl5 Cl 0.57439(6) 0.10794(5) 0.17017(3) 0.03692(16) Uani 1 1 d .
Cl4 Cl 0.84417(6) 0.19605(4) 0.16603(3) 0.04146(17) Uani 1 1 d .
Cl6 Cl 0.70863(7) 0.09229(4) 0.04894(3) 0.03888(16) Uani 1 1 d .
Cl1 Cl 1.03741(7) 0.37185(5) 0.46066(3) 0.04732(19) Uani 1 1 d .
Cl2 Cl 0.90835(9) 0.26389(6) 0.34371(4) 0.0594(2) Uani 1 1 d .
Cl3 Cl 0.85321(10) 0.45577(6) 0.38467(4) 0.0673(3) Uani 1 1 d .
C19 C 0.8926(3) 0.6507(2) 0.22227(12) 0.0531(9) Uani 1 1 d .
H19A H 0.8586 0.5935 0.2356 0.080 Uiso 1 1 calc R
H19B H 0.9516 0.6355 0.1858 0.080 Uiso 1 1 calc R
H19C H 0.8153 0.6826 0.2096 0.080 Uiso 1 1 calc R

loop_
_atom_site_aniso_label
_atom_site_aniso_U_11
_atom_site_aniso_U_22
_atom_site_aniso_U_33
_atom_site_aniso_U_23
_atom_site_aniso_U_13
_atom_site_aniso_U_12
N1 0.0161(9) 0.0171(9) 0.0157(9) 0.0037(7) -0.0008(7) -0.0016(7)
N3 0.0189(9) 0.0172(9) 0.0188(9) 0.0022(7) 0.0006(7) -0.0013(7)
N2 0.0191(9) 0.0234(10) 0.0253(10) 0.0048(8) -0.0005(8) -0.0032(8)
N4 0.0256(10) 0.0189(10) 0.0284(11) 0.0024(8) -0.0043(8) -0.0031(8)
O2 0.0137(7) 0.0195(8) 0.0263(8) 0.0085(6) 0.0000(6) -0.0013(6)
O8 0.0263(8) 0.0149(8) 0.0254(8) 0.0010(6) 0.0088(7) -0.0009(6)
O4 0.0150(7) 0.0246(8) 0.0258(8) 0.0053(7) 0.0009(6) -0.0036(6)
O1 0.0209(8) 0.0193(8) 0.0274(8) 0.0085(6) -0.0099(6) -0.0079(6)
O7 0.0246(8) 0.0231(8) 0.0199(8) -0.0026(6) 0.0023(6) -0.0094(7)
O10 0.0301(9) 0.0176(8) 0.0252(8) 0.0010(6) -0.0032(7) -0.0016(7)
O9 0.0218(8) 0.0465(11) 0.0223(9) -0.0029(7) -0.0064(7) 0.0014(8)
O6 0.0226(8) 0.0324(9) 0.0238(9) -0.0070(7) 0.0007(7) -0.0091(7)
O12 0.0354(9) 0.0228(8) 0.0236(8) -0.0031(7) -0.0053(7) -0.0019(7)
O5 0.0203(8) 0.0437(10) 0.0197(8) -0.0030(7) 0.0048(7) -0.0087(7)
O11 0.0384(10) 0.0202(8) 0.0379(10) 0.0015(7) -0.0132(8) 0.0067(7)
O3 0.0291(9) 0.0272(9) 0.0209(8) -0.0009(7) -0.0039(7) -0.0066(7)
C4 0.0179(11) 0.0200(11) 0.0159(11) 0.0023(9) -0.0014(8) -0.0011(9)
C14 0.0195(11) 0.0227(11) 0.0157(11) 0.0045(9) 0.0024(9) 0.0008(9)
C17 0.0210(11) 0.0203(11) 0.0177(11) 0.0009(9) 0.0030(9) -0.0009(9)
C9 0.0174(11) 0.0147(10) 0.0222(11) 0.0029(9) -0.0010(9) 0.0000(8)
C13 0.0107(10) 0.0206(11) 0.0225(11) 0.0080(9) 0.0005(8) -0.0004(8)
C10 0.0164(11) 0.0156(11) 0.0245(12) 0.0075(9) -0.0003(9) 0.0004(8)
C7 0.0191(11) 0.0187(11) 0.0207(11) 0.0052(9) 0.0004(9) -0.0005(9)
C1 0.0163(10) 0.0165(10) 0.0144(10) 0.0013(8) 0.0021(8) -0.0001(8)
C15 0.0188(11) 0.0199(11) 0.0161(11) 0.0021(9) -0.0011(9) -0.0046(9)
C2 0.0170(11) 0.0232(12) 0.0197(11) 0.0033(9) -0.0002(9) 0.0009(9)
C18 0.0183(11) 0.0171(11) 0.0221(11) 0.0027(9) -0.0026(9) -0.0032(9)
C12 0.0214(12) 0.0291(13) 0.0253(12) 0.0044(10) 0.0035(10) -0.0001(10)
C5 0.0177(11) 0.0162(11) 0.0260(12) 0.0076(9) -0.0068(9) -0.0045(9)
C16 0.0170(11) 0.0150(10) 0.0196(11) 0.0061(8) -0.0002(9) -0.0012(8)
C8 0.0166(11) 0.0138(10) 0.0222(11) 0.0044(9) -0.0016(9) 0.0012(8)
C6 0.0256(12) 0.0164(11) 0.0203(11) 0.0037(9) -0.0044(9) -0.0004(9)
C3 0.0218(12) 0.0195(11) 0.0240(12) 0.0061(9) -0.0023(9) -0.0049(9)
C11 0.0361(14) 0.0336(14) 0.0236(13) -0.0032(10) 0.0003(11) -0.0008(11)
C20 0.0318(14) 0.0436(16) 0.0249(13) -0.0106(11) -0.0013(11) -0.0086(12)
C21 0.0194(11) 0.0219(11) 0.0159(11) 0.0019(9) -0.0015(9) -0.0021(9)
C24 0.0185(11) 0.0169(11) 0.0206(11) 0.0043(9) -0.0008(9) -0.0011(9)
C23 0.0233(12) 0.0194(11) 0.0227(12) -0.0007(9) -0.0008(9) 0.0004(9)
C22 0.0224(12) 0.0227(12) 0.0236(12) 0.0050(10) -0.0023(9) -0.0058(9)
C29 0.0201(11) 0.0205(11) 0.0192(11) 0.0041(9) -0.0011(9) -0.0024(9)
C30 0.0222(11) 0.0188(11) 0.0196(11) 0.0030(9) 0.0033(9) -0.0028(9)
C26 0.0158(11) 0.0288(12) 0.0179(11) 0.0034(9) -0.0003(9) -0.0033(9)
C27 0.0189(11) 0.0208(11) 0.0188(11) 0.0042(9) 0.0037(9) -0.0008(9)
C25 0.0212(11) 0.0229(12) 0.0150(11) -0.0007(9) 0.0041(9) -0.0092(9)
C28 0.0166(10) 0.0195(11) 0.0169(11) 0.0043(9) 0.0042(8) -0.0033(8)
C32 0.0414(15) 0.0206(12) 0.0320(14) 0.0036(10) -0.0076(11) 0.0028(11)
C31 0.0379(15) 0.0378(15) 0.0272(13) 0.0072(11) -0.0069(11) -0.0005(12)
C35 0.0220(11) 0.0168(11) 0.0241(12) 0.0000(9) -0.0024(9) -0.0013(9)
C38 0.0233(12) 0.0198(11) 0.0177(11) -0.0009(9) 0.0042(9) -0.0046(9)
C37 0.0229(11) 0.0220(11) 0.0194(11) 0.0043(9) 0.0015(9) 0.0001(9)
C33 0.0227(11) 0.0142(11) 0.0233(12) 0.0023(9) 0.0090(9) -0.0002(9)
C34 0.0211(11) 0.0203(11) 0.0255(12) 0.0057(9) 0.0026(9) 0.0002(9)
C36 0.0166(11) 0.0179(11) 0.0201(11) 0.0031(9) 0.0041(9) -0.0011(8)
C39 0.0433(16) 0.0306(14) 0.0386(15) 0.0028(12) -0.0131(12) 0.0065(12)
C40 0.0494(17) 0.0319(14) 0.0337(15) 0.0000(11) -0.0186(13) -0.0049(12)
C42 0.0164(10) 0.0175(11) 0.0166(10) 0.0024(8) 0.0008(8) 0.0007(8)
C49 0.0164(11) 0.0209(11) 0.0215(11) 0.0040(9) 0.0019(9) -0.0034(9)
C41 0.0148(10) 0.0165(10) 0.0183(11) 0.0021(8) 0.0008(8) -0.0012(8)
C43 0.0161(10) 0.0157(10) 0.0207(11) 0.0027(8) 0.0008(9) -0.0015(8)
C48 0.0169(11) 0.0241(12) 0.0262(12) 0.0001(9) 0.0075(9) -0.0017(9)
C47 0.0198(11) 0.0199(11) 0.0232(12) 0.0003(9) 0.0032(9) -0.0008(9)
C46 0.0195(11) 0.0180(11) 0.0239(12) 0.0051(9) -0.0022(9) -0.0007(9)
C44 0.0162(11) 0.0218(11) 0.0209(11) 0.0039(9) -0.0005(9) -0.0016(9)
C45 0.0195(11) 0.0217(12) 0.0273(12) 0.0069(9) -0.0062(9) -0.0002(9)
C50 0.0140(11) 0.0227(12) 0.0389(14) 0.0023(10) -0.0007(10) 0.0012(9)
C51 0.0165(10) 0.0166(10) 0.0141(10) 0.0037(8) 0.0012(8) -0.0015(8)
C55 0.0182(11) 0.0215(11) 0.0134(10) 0.0051(9) 0.0020(8) 0.0000(9)
C60 0.0160(11) 0.0213(11) 0.0188(11) 0.0044(9) 0.0004(9) -0.0005(9)
C52 0.0163(10) 0.0169(11) 0.0160(10) 0.0036(8) 0.0018(8) 0.0004(8)
C57 0.0194(11) 0.0203(11) 0.0187(11) 0.0001(9) 0.0033(9) -0.0002(9)
C59 0.0222(11) 0.0156(11) 0.0164(11) 0.0027(8) -0.0006(9) -0.0003(9)
C56 0.0179(11) 0.0181(11) 0.0170(11) 0.0037(9) -0.0008(8) -0.0007(9)
C58 0.0178(11) 0.0162(11) 0.0216(11) 0.0021(9) 0.0002(9) 0.0025(8)
C53 0.0165(11) 0.0174(11) 0.0163(10) 0.0032(8) -0.0001(8) -0.0012(8)
C54 0.0188(11) 0.0165(11) 0.0192(11) 0.0049(9) 0.0011(9) -0.0014(9)
C62 0.0286(13) 0.0219(12) 0.0325(13) 0.0028(10) -0.0036(10) 0.0036(10)
C61 0.0511(18) 0.0410(16) 0.0415(16) 0.0083(13) 0.0198(14) 0.0000(13)
Cl5 0.0337(3) 0.0427(4) 0.0371(4) 0.0141(3) 0.0016(3) 0.0048(3)
Cl4 0.0309(3) 0.0346(4) 0.0552(4) 0.0028(3) -0.0151(3) -0.0003(3)
Cl6 0.0493(4) 0.0359(4) 0.0299(3) 0.0018(3) 0.0019(3) 0.0058(3)
Cl1 0.0397(4) 0.0511(4) 0.0468(4) 0.0050(3) -0.0026(3) -0.0121(3)
Cl2 0.0787(6) 0.0551(5) 0.0372(4) -0.0066(3) -0.0027(4) 0.0000(4)
Cl3 0.0848(6) 0.0667(6) 0.0539(5) 0.0115(4) 0.0076(4) 0.0307(5)
C19 0.0289(15) 0.094(2) 0.0228(14) -0.0154(14) 0.0061(11) -0.0154(15)

loop_
_atom_type_symbol
_atom_type_description
_atom_type_scat_dispersion_real
_atom_type_scat_dispersion_imag
_atom_type_scat_source
C C 0.0033 0.0016 'International Tables Vol C Tables 4.2.6.8 and 6.1.1.4'
H H 0.0000 0.0000 'International Tables Vol C Tables 4.2.6.8 and 6.1.1.4'
N N 0.0061 0.0033 'International Tables Vol C Tables 4.2.6.8 and 6.1.1.4'
O O 0.0106 0.0060 'International Tables Vol C Tables 4.2.6.8 and 6.1.1.4'
Cl Cl 0.1484 0.1585 'International Tables Vol C Tables 4.2.6.8 and 6.1.1.4'

loop_
_geom_angle_atom_site_label_1
_geom_angle_atom_site_label_2
_geom_angle_atom_site_label_3
_geom_angle
C1 N1 C4 115.12(17)
C21 N3 C24 115.33(18)
C3 N2 C2 116.93(18)
C22 N4 C23 117.39(19)
C1 O2 C13 118.17(15)
C24 O8 C33 113.92(15)
C10 O4 C12 118.10(16)
C4 O1 C5 116.66(15)
C21 O7 C25 117.66(16)
C30 O10 C32 117.53(16)
C26 O9 C31 116.33(18)
C18 O6 C20 116.65(17)
C38 O12 C40 116.84(17)
C14 O5 C19 118.34(17)
C34 O11 C39 118.12(18)
C6 O3 C11 116.90(17)
N1 C4 O1 119.15(18)
N1 C4 C3 123.53(19)
O1 C4 C3 117.32(18)
O5 C14 C13 115.14(18)
O5 C14 C15 124.72(19)
C13 C14 C15 120.13(19)
C18 C17 C16 120.73(19)
C18 C17 H17 119.6
C16 C17 H17 119.6
C10 C9 C8 120.1(2)
C10 C9 H9 119.9
C8 C9 H9 119.9
C14 C13 C18 120.37(18)
C14 C13 O2 120.76(18)
C18 C13 O2 118.60(18)
O4 C10 C9 125.36(19)
O4 C10 C5 115.09(18)
C9 C10 C5 119.5(2)
C6 C7 C8 120.5(2)
C6 C7 H7 119.7
C8 C7 H7 119.7
N1 C1 O2 119.38(17)
N1 C1 C2 123.31(19)
O2 C1 C2 117.28(18)
C14 C15 C16 120.29(19)
C14 C15 H15 119.9
C16 C15 H15 119.9
N2 C2 C1 120.53(19)
N2 C2 H2 119.7
C1 C2 H2 119.7
O6 C18 C13 115.51(18)
O6 C18 C17 124.89(19)
C13 C18 C17 119.60(19)
O4 C12 H12A 109.5
O4 C12 H12B 109.5
H12A C12 H12B 109.5
O4 C12 H12C 109.5
H12A C12 H12C 109.5
H12B C12 H12C 109.5
C6 C5 C10 120.99(19)
C6 C5 O1 120.49(19)
C10 C5 O1 118.48(19)
C15 C16 C17 118.84(19)
C15 C16 C51 122.17(18)
C17 C16 C51 118.95(18)
C7 C8 C9 119.29(19)
C7 C8 C41 120.78(18)
C9 C8 C41 119.92(18)
O3 C6 C5 116.09(19)
O3 C6 C7 124.4(2)
C5 C6 C7 119.5(2)
N2 C3 C4 120.6(2)
N2 C3 H3 119.7
C4 C3 H3 119.7
O3 C11 H11A 109.5
O3 C11 H11B 109.5
H11A C11 H11B 109.5
O3 C11 H11C 109.5
H11A C11 H11C 109.5
H11B C11 H11C 109.5
O6 C20 H20A 109.5
O6 C20 H20B 109.5
H20A C20 H20B 109.5
O6 C20 H20C 109.5
H20A C20 H20C 109.5
H20B C20 H20C 109.5
N3 C21 O7 118.04(18)
N3 C21 C22 123.4(2)
O7 C21 C22 118.45(18)
N3 C24 O8 118.16(18)
N3 C24 C23 123.34(19)
O8 C24 C23 118.50(19)
N4 C23 C24 120.3(2)
N4 C23 H23 119.8
C24 C23 H23 119.8
N4 C22 C21 120.2(2)
N4 C22 H22 119.9
C21 C22 H22 119.9
C30 C29 C28 121.3(2)
C30 C29 H29 119.3
C28 C29 H29 119.3
O10 C30 C29 125.25(19)
O10 C30 C25 114.95(18)
C29 C30 C25 119.8(2)
C25 C26 O9 122.15(19)
C25 C26 C27 120.29(19)
O9 C26 C27 117.39(19)
C28 C27 C26 120.9(2)
C28 C27 H27 119.5
C26 C27 H27 119.5
C26 C25 O7 121.31(19)
C26 C25 C30 119.56(19)
O7 C25 C30 118.78(19)
C27 C28 C29 118.07(19)
C27 C28 C53 123.23(19)
C29 C28 C53 118.68(18)
O10 C32 H32A 109.5
O10 C32 H32B 109.5
H32A C32 H32B 109.5
O10 C32 H32C 109.5
H32A C32 H32C 109.5
H32B C32 H32C 109.5
O9 C31 H31A 109.5
O9 C31 H31B 109.5
H31A C31 H31B 109.5
O9 C31 H31C 109.5
H31A C31 H31C 109.5
H31B C31 H31C 109.5
C34 C35 C36 120.6(2)
C34 C35 H35 119.7
C36 C35 H35 119.7
O12 C38 C33 115.18(18)
O12 C38 C37 125.0(2)
C33 C38 C37 119.8(2)
C38 C37 C36 120.9(2)
C38 C37 H37 119.6
C36 C37 H37 119.6
C38 C33 C34 120.52(19)
C38 C33 O8 119.09(19)
C34 C33 O8 120.29(19)
O11 C34 C33 115.23(19)
O11 C34 C35 125.1(2)
C33 C34 C35 119.7(2)
C37 C36 C35 118.53(19)
C37 C36 C43 120.76(19)
C35 C36 C43 120.33(18)
O11 C39 H39A 109.5
O11 C39 H39B 109.5
H39A C39 H39B 109.5
O11 C39 H39C 109.5
H39A C39 H39C 109.5
H39B C39 H39C 109.5
O12 C40 H40A 109.5
O12 C40 H40B 109.5
H40A C40 H40B 109.5
O12 C40 H40C 109.5
H40A C40 H40C 109.5
H40B C40 H40C 109.5
C41 C42 C43 112.12(17)
C41 C42 H42A 109.2
C43 C42 H42A 109.2
C41 C42 H42B 109.2
C43 C42 H42B 109.2
H42A C42 H42B 107.9
C48 C49 C43 110.54(17)
C48 C49 H49A 109.5
C43 C49 H49A 109.5
C48 C49 H49B 109.5
C43 C49 H49B 109.5
H49A C49 H49B 108.1
C8 C41 C42 110.35(16)
C8 C41 C47 111.81(17)
C42 C41 C47 107.85(16)
C8 C41 C46 110.24(16)
C42 C41 C46 108.68(16)
C47 C41 C46 107.80(17)
C36 C43 C44 112.98(17)
C36 C43 C49 107.76(16)
C44 C43 C49 107.93(17)
C36 C43 C42 111.75(17)
C44 C43 C42 108.10(16)
C49 C43 C42 108.14(16)
C47 C48 C49 109.51(18)
C47 C48 C50 108.75(18)
C49 C48 C50 110.11(18)
C47 C48 H48 109.5
C49 C48 H48 109.5
C50 C48 H48 109.5
C48 C47 C41 111.48(17)
C48 C47 H47A 109.3
C41 C47 H47A 109.3
C48 C47 H47B 109.3
C41 C47 H47B 109.3
H47A C47 H47B 108.0
C45 C46 C41 109.79(17)
C45 C46 H46A 109.7
C41 C46 H46A 109.7
C45 C46 H46B 109.7
C41 C46 H46B 109.7
H46A C46 H46B 108.2
C45 C44 C43 111.03(17)
C45 C44 H44A 109.4
C43 C44 H44A 109.4
C45 C44 H44B 109.4
C43 C44 H44B 109.4
H44A C44 H44B 108.0
C50 C45 C44 109.33(18)
C50 C45 C46 109.69(18)
C44 C45 C46 110.02(17)
C50 C45 H45 109.3
C44 C45 H45 109.3
C46 C45 H45 109.3
C45 C50 C48 109.39(17)
C45 C50 H50A 109.8
C48 C50 H50A 109.8
C45 C50 H50B 109.8
C48 C50 H50B 109.8
H50A C50 H50B 108.2
C16 C51 C59 109.31(16)
C16 C51 C52 112.92(16)
C59 C51 C52 108.04(16)
C16 C51 C56 110.57(16)
C59 C51 C56 108.33(16)
C52 C51 C56 107.54(16)
C57 C55 C54 109.59(17)
C57 C55 C56 110.06(17)
C54 C55 C56 109.41(16)
C57 C55 H55 109.3
C54 C55 H55 109.3
C56 C55 H55 109.3
C53 C60 C58 110.34(17)
C53 C60 H60A 109.6
C58 C60 H60A 109.6
C53 C60 H60B 109.6
C58 C60 H60B 109.6
H60A C60 H60B 108.1
C51 C52 C53 111.88(16)
C51 C52 H52A 109.2
C53 C52 H52A 109.2
C51 C52 H52B 109.2
C53 C52 H52B 109.2
H52A C52 H52B 107.9
C55 C57 C58 109.10(17)
C55 C57 H57A 109.9
C58 C57 H57A 109.9
C55 C57 H57B 109.9
C58 C57 H57B 109.9
H57A C57 H57B 108.3
C58 C59 C51 110.86(16)
C58 C59 H59A 109.5
C51 C59 H59A 109.5
C58 C59 H59B 109.5
C51 C59 H59B 109.5
H59A C59 H59B 108.1
C55 C56 C51 110.62(16)
C55 C56 H56A 109.5
C51 C56 H56A 109.5
C55 C56 H56B 109.5
C51 C56 H56B 109.5
H56A C56 H56B 108.1
C59 C58 C57 109.31(17)
C59 C58 C60 109.52(17)
C57 C58 C60 110.15(17)
C59 C58 H58 109.3
C57 C58 H58 109.3
C60 C58 H58 109.3
C28 C53 C60 113.18(17)
C28 C53 C54 109.12(16)
C60 C53 C54 107.81(16)
C28 C53 C52 109.50(16)
C60 C53 C52 107.96(16)
C54 C53 C52 109.19(16)
C55 C54 C53 110.55(16)
C55 C54 H54A 109.5
C53 C54 H54A 109.5
C55 C54 H54B 109.5
C53 C54 H54B 109.5
H54A C54 H54B 108.1
Cl5 C62 Cl4 109.94(13)
Cl5 C62 Cl6 110.62(13)
Cl4 C62 Cl6 110.42(13)
Cl5 C62 H62 108.6
Cl4 C62 H62 108.6
Cl6 C62 H62 108.6
Cl2 C61 Cl1 110.76(15)
Cl2 C61 Cl3 110.31(17)
Cl1 C61 Cl3 110.42(15)
Cl2 C61 H61 108.4
Cl1 C61 H61 108.4
Cl3 C61 H61 108.4
O5 C19 H19A 109.5
O5 C19 H19B 109.5
H19A C19 H19B 109.5
O5 C19 H19C 109.5
H19A C19 H19C 109.5
H19B C19 H19C 109.5

loop_
_geom_bond_atom_site_label_1
_geom_bond_atom_site_label_2
_geom_bond_distance
N1 C1 1.322(3)
N1 C4 1.325(3)
N3 C21 1.317(3)
N3 C24 1.328(3)
N2 C3 1.333(3)
N2 C2 1.344(3)
N4 C22 1.334(3)
N4 C23 1.341(3)
O2 C1 1.365(2)
O2 C13 1.399(2)
O8 C24 1.372(2)
O8 C33 1.408(2)
O4 C10 1.368(2)
O4 C12 1.424(3)
O1 C4 1.362(2)
O1 C5 1.405(2)
O7 C21 1.374(3)
O7 C25 1.399(2)
O10 C30 1.365(3)
O10 C32 1.428(3)
O9 C26 1.385(3)
O9 C31 1.428(3)
O6 C18 1.367(2)
O6 C20 1.427(3)
O12 C38 1.372(2)
O12 C40 1.421(3)
O5 C14 1.369(3)
O5 C19 1.390(3)
O11 C34 1.373(3)
O11 C39 1.417(3)
O3 C6 1.375(3)
O3 C11 1.426(3)
C4 C3 1.387(3)
C14 C13 1.380(3)
C14 C15 1.394(3)
C17 C18 1.393(3)
C17 C16 1.395(3)
C17 H17 0.9500
C9 C10 1.389(3)
C9 C8 1.399(3)
C9 H9 0.9500
C13 C18 1.383(3)
C10 C5 1.391(3)
C7 C6 1.389(3)
C7 C8 1.396(3)
C7 H7 0.9500
C1 C2 1.388(3)
C15 C16 1.394(3)
C15 H15 0.9500
C2 H2 0.9500
C12 H12A 0.9800
C12 H12B 0.9800
C12 H12C 0.9800
C5 C6 1.379(3)
C16 C51 1.533(3)
C8 C41 1.529(3)
C3 H3 0.9500
C11 H11A 0.9800
C11 H11B 0.9800
C11 H11C 0.9800
C20 H20A 0.9800
C20 H20B 0.9800
C20 H20C 0.9800
C21 C22 1.390(3)
C24 C23 1.380(3)
C23 H23 0.9500
C22 H22 0.9500
C29 C30 1.384(3)
C29 C28 1.404(3)
C29 H29 0.9500
C30 C25 1.404(3)
C26 C25 1.379(3)
C26 C27 1.400(3)
C27 C28 1.391(3)
C27 H27 0.9500
C28 C53 1.534(3)
C32 H32A 0.9800
C32 H32B 0.9800
C32 H32C 0.9800
C31 H31A 0.9800
C31 H31B 0.9800
C31 H31C 0.9800
C35 C34 1.391(3)
C35 C36 1.398(3)
C35 H35 0.9500
C38 C33 1.381(3)
C38 C37 1.388(3)
C37 C36 1.391(3)
C37 H37 0.9500
C33 C34 1.381(3)
C36 C43 1.531(3)
C39 H39A 0.9800
C39 H39B 0.9800
C39 H39C 0.9800
C40 H40A 0.9800
C40 H40B 0.9800
C40 H40C 0.9800
C42 C41 1.543(3)
C42 C43 1.547(3)
C42 H42A 0.9900
C42 H42B 0.9900
C49 C48 1.526(3)
C49 C43 1.546(3)
C49 H49A 0.9900
C49 H49B 0.9900
C41 C47 1.543(3)
C41 C46 1.545(3)
C43 C44 1.540(3)
C48 C47 1.525(3)
C48 C50 1.528(3)
C48 H48 1.0000
C47 H47A 0.9900
C47 H47B 0.9900
C46 C45 1.540(3)
C46 H46A 0.9900
C46 H46B 0.9900
C44 C45 1.527(3)
C44 H44A 0.9900
C44 H44B 0.9900
C45 C50 1.526(3)
C45 H45 1.0000
C50 H50A 0.9900
C50 H50B 0.9900
C51 C59 1.543(3)
C51 C52 1.544(3)
C51 C56 1.556(3)
C55 C57 1.524(3)
C55 C54 1.529(3)
C55 C56 1.535(3)
C55 H55 1.0000
C60 C53 1.536(3)
C60 C58 1.538(3)
C60 H60A 0.9900
C60 H60B 0.9900
C52 C53 1.553(3)
C52 H52A 0.9900
C52 H52B 0.9900
C57 C58 1.530(3)
C57 H57A 0.9900
C57 H57B 0.9900
C59 C58 1.530(3)
C59 H59A 0.9900
C59 H59B 0.9900
C56 H56A 0.9900
C56 H56B 0.9900
C58 H58 1.0000
C53 C54 1.546(3)
C54 H54A 0.9900
C54 H54B 0.9900
C62 Cl5 1.758(2)
C62 Cl4 1.760(2)
C62 Cl6 1.767(2)
C62 H62 1.0000
C61 Cl2 1.753(3)
C61 Cl1 1.759(3)
C61 Cl3 1.765(3)
C61 H61 1.0000
C19 H19A 0.9800
C19 H19B 0.9800
C19 H19C 0.9800
